data_4108070
loop_
_publ_author_name
'John J. Curley'
'Timothy R. Cook'
'Steven Y. Reece'
'Peter M\"uller'
'Christopher C. Cummins'

_publ_contact_author_address
;Massachusetts Institute of Technology
77 Massachusetts Avenue
Cambridge, MA
02139
6-435
;
_publ_contact_author_email ccummins@mit.edu
_publ_contact_author_name 'Christopher C. Cummins'
_publ_section_title
;
 Shining Light on Dinitrogen Cleavage: Structural Features, Redox
 Chemistry, and Photochemistry of the Key Intermediate Bridging Dinitrogen
 Complex
;
_journal_name_full 'Journal of the American Chemical Society'
_journal_page_first 9394
_journal_page_last 9405
_journal_paper_doi 10.1021/ja8002638
_journal_volume 130
_journal_year 2008
_chemical_formula_sum 'C104 H120 B F24 Mo2 N8'
_chemical_formula_weight 2140.77
_chemical_name_common 'compound 2[B(ArF)4] in main text'
_chemical_name_systematic
;

 ?

;
_space_group_IT_number 14
_symmetry_cell_setting monoclinic
_symmetry_space_group_name_Hall '-P 2yn'
_symmetry_space_group_name_H-M 'P 1 21/n 1'
_atom_sites_solution_hydrogens geom
_atom_sites_solution_primary direct
_atom_sites_solution_secondary difmap
_audit_creation_method SHELXL-97
_cell_angle_alpha 90.00
_cell_angle_beta 98.018(2)
_cell_angle_gamma 90.00
_cell_formula_units_Z 4
_cell_length_a 10.7430(12)
_cell_length_b 34.303(4)
_cell_length_c 27.698(3)
_cell_measurement_reflns_used 9968
_cell_measurement_temperature 100(2)
_cell_measurement_theta_max 30.10
_cell_measurement_theta_min 2.23
_cell_volume 10107(2)
_computing_cell_refinement 'Bruker SMART'
_computing_data_collection 'Bruker SMART'
_computing_data_reduction 'Bruker SAINT'
_computing_molecular_graphics 'Bruker SHELXTL'
_computing_publication_material 'Bruker SHELXTL'
_computing_structure_refinement 'SHELXL-97 (Sheldrick, 1997)'
_computing_structure_solution 'SHELXS-97 (Sheldrick, 1990)'
_diffrn_ambient_temperature 100(2)
_diffrn_measured_fraction_theta_full 1.000
_diffrn_measured_fraction_theta_max 1.000
_diffrn_measurement_device_type 'CCD area detector'
_diffrn_measurement_method 'phi and omega scans'
_diffrn_radiation_monochromator graphite
_diffrn_radiation_source 'fine-focus sealed tube'
_diffrn_radiation_type MoK\a
_diffrn_radiation_wavelength 0.71073
_diffrn_reflns_av_R_equivalents 0.0995
_diffrn_reflns_av_sigmaI/netI 0.0623
_diffrn_reflns_limit_h_max 13
_diffrn_reflns_limit_h_min -13
_diffrn_reflns_limit_k_max 43
_diffrn_reflns_limit_k_min -43
_diffrn_reflns_limit_l_max 35
_diffrn_reflns_limit_l_min -35
_diffrn_reflns_number 181945
_diffrn_reflns_theta_full 27.10
_diffrn_reflns_theta_max 27.10
_diffrn_reflns_theta_min 0.95
_exptl_absorpt_coefficient_mu 0.343
_exptl_absorpt_correction_T_max 0.9830
_exptl_absorpt_correction_T_min 0.9503
_exptl_absorpt_correction_type multi-scan
_exptl_absorpt_process_details 'SADABS (Sheldrick, 2005)'
_exptl_crystal_colour orange
_exptl_crystal_density_diffrn 1.407
_exptl_crystal_description plate
_exptl_crystal_F_000 4420
_exptl_crystal_size_max 0.15
_exptl_crystal_size_mid 0.15
_exptl_crystal_size_min 0.05
_refine_diff_density_max 3.244
_refine_diff_density_min -1.047
_refine_diff_density_rms 0.109
_refine_ls_extinction_method none
_refine_ls_goodness_of_fit_ref 1.045
_refine_ls_hydrogen_treatment constr
_refine_ls_matrix_type full
_refine_ls_number_parameters 1338
_refine_ls_number_reflns 22286
_refine_ls_number_restraints 321
_refine_ls_restrained_S_all 1.042
_refine_ls_R_factor_all 0.0963
_refine_ls_R_factor_gt 0.0614
_refine_ls_shift/su_max 0.004
_refine_ls_shift/su_mean 0.000
_refine_ls_structure_factor_coef Fsqd
_refine_ls_weighting_details 'calc w=1/[\s^2^(Fo^2^)+(0.0681P)^2^+18.8814P] where P=(Fo^2^+2Fc^2^)/3'
_refine_ls_weighting_scheme calc
_refine_ls_wR_factor_gt 0.1378
_refine_ls_wR_factor_ref 0.1568
_reflns_number_gt 15788
_reflns_number_total 22286
_reflns_threshold_expression >2sigma(I)
_cod_data_source_file ja8002638-file001_1.cif
_cod_data_source_block 07115
_cod_original_cell_volume 10107.6(19)
_cod_original_formula_sum 'C104 H120 B1 F24 Mo2 N8'
_cod_database_code 4108070

loop_
_symmetry_equiv_pos_as_xyz
'x, y, z'
'-x+1/2, y+1/2, -z+1/2'
'-x, -y, -z'
'x-1/2, -y-1/2, z-1/2'

loop_
_atom_site_label
_atom_site_type_symbol
_atom_site_fract_x
_atom_site_fract_y
_atom_site_fract_z
_atom_site_U_iso_or_equiv
_atom_site_adp_type
_atom_site_occupancy
_atom_site_symmetry_multiplicity
_atom_site_calc_flag
_atom_site_refinement_flags
_atom_site_disorder_assembly
_atom_site_disorder_group
Mo1 Mo 0.73804(3) 1.057313(9) 0.680757(12) 0.01641(8) Uani 1 1 d . . .
Mo2 Mo 0.74072(3) 0.965361(9) 0.816988(12) 0.01696(8) Uani 1 1 d . . .
N7 N 0.7397(3) 1.02326(9) 0.73192(12) 0.0180(7) Uani 1 1 d . . .
N8 N 0.7404(3) 1.00033(9) 0.76653(12) 0.0194(7) Uani 1 1 d . . .
N1 N 0.5979(3) 1.04127(9) 0.63213(12) 0.0189(7) Uani 1 1 d . . .
C11 C 0.5397(3) 1.07338(11) 0.60318(15) 0.0210(8) Uani 1 1 d . . .
C12 C 0.4410(3) 1.09448(12) 0.61909(16) 0.0243(9) Uani 1 1 d . . .
H12 H 0.4145 1.0881 0.6494 0.029 Uiso 1 1 calc R . .
C13 C 0.3817(4) 1.12451(13) 0.59128(18) 0.0306(10) Uani 1 1 d . . .
C14 C 0.4213(4) 1.13333(13) 0.54682(17) 0.0310(10) Uani 1 1 d . . .
H14 H 0.3810 1.1539 0.5277 0.037 Uiso 1 1 calc R . .
C15 C 0.5186(4) 1.11290(13) 0.52943(16) 0.0273(9) Uani 1 1 d . . .
C16 C 0.5784(4) 1.08308(12) 0.55862(15) 0.0237(8) Uani 1 1 d . . .
H16 H 0.6461 1.0693 0.5479 0.028 Uiso 1 1 calc R . .
C17 C 0.5298(3) 1.00290(11) 0.62087(14) 0.0198(8) Uani 1 1 d . . .
C131 C 0.2762(4) 1.14710(13) 0.60861(19) 0.0373(11) Uani 1 1 d . . .
H13A H 0.1980 1.1423 0.5867 0.056 Uiso 1 1 calc R . .
H13B H 0.2958 1.1750 0.6088 0.056 Uiso 1 1 calc R . .
H13C H 0.2661 1.1387 0.6417 0.056 Uiso 1 1 calc R . .
C151 C 0.5588(4) 1.12220(14) 0.48068(17) 0.0364(11) Uani 1 1 d . . .
H15A H 0.5117 1.1058 0.4555 0.055 Uiso 1 1 calc R . .
H15B H 0.6490 1.1171 0.4820 0.055 Uiso 1 1 calc R . .
H15C H 0.5419 1.1497 0.4729 0.055 Uiso 1 1 calc R . .
C171 C 0.3964(3) 1.00534(12) 0.63441(15) 0.0233(8) Uani 1 1 d . . .
H17A H 0.4005 1.0136 0.6685 0.035 Uiso 1 1 calc R . .
H17B H 0.3562 0.9797 0.6302 0.035 Uiso 1 1 calc R . .
H17C H 0.3472 1.0243 0.6132 0.035 Uiso 1 1 calc R . .
C172 C 0.5239(4) 0.99341(12) 0.56678(15) 0.0251(9) Uani 1 1 d . . .
H17D H 0.4771 1.0139 0.5474 0.038 Uiso 1 1 calc R . .
H17E H 0.4815 0.9683 0.5599 0.038 Uiso 1 1 calc R . .
H17F H 0.6094 0.9919 0.5584 0.038 Uiso 1 1 calc R . .
C173 C 0.6024(4) 0.97070(11) 0.65002(15) 0.0230(8) Uani 1 1 d . . .
H17G H 0.6899 0.9709 0.6437 0.035 Uiso 1 1 calc R . .
H17H H 0.5642 0.9454 0.6403 0.035 Uiso 1 1 calc R . .
H17I H 0.5999 0.9749 0.6849 0.035 Uiso 1 1 calc R . .
N2 N 0.8998(3) 1.05118(9) 0.65644(11) 0.0167(6) Uani 1 1 d . . .
C21 C 0.8904(3) 1.05789(11) 0.60427(14) 0.0195(8) Uani 1 1 d . . .
C22 C 0.8646(3) 1.02679(12) 0.57201(14) 0.0206(8) Uani 1 1 d . . .
H22 H 0.8534 1.0014 0.5845 0.025 Uiso 1 1 calc R . .
C23 C 0.8551(3) 1.03226(13) 0.52192(15) 0.0252(9) Uani 1 1 d . . .
C24 C 0.8733(4) 1.06979(13) 0.50471(15) 0.0267(9) Uani 1 1 d . . .
H24 H 0.8675 1.0739 0.4706 0.032 Uiso 1 1 calc R . .
C25 C 0.8995(4) 1.10145(12) 0.53607(15) 0.0253(9) Uani 1 1 d . . .
C26 C 0.9067(3) 1.09514(12) 0.58584(15) 0.0236(9) Uani 1 1 d . . .
H26 H 0.9231 1.1165 0.6077 0.028 Uiso 1 1 calc R . .
C27 C 1.0298(3) 1.04077(11) 0.68066(14) 0.0205(8) Uani 1 1 d . . .
C231 C 0.8271(4) 0.99833(14) 0.48723(16) 0.0305(10) Uani 1 1 d . . .
H23A H 0.8983 0.9802 0.4912 0.046 Uiso 1 1 calc R . .
H23B H 0.8133 1.0080 0.4536 0.046 Uiso 1 1 calc R . .
H23C H 0.7514 0.9848 0.4944 0.046 Uiso 1 1 calc R . .
C251 C 0.9182(4) 1.14166(13) 0.51644(17) 0.0346(11) Uani 1 1 d . . .
H25A H 1.0083 1.1472 0.5189 0.052 Uiso 1 1 calc R . .
H25B H 0.8784 1.1609 0.5355 0.052 Uiso 1 1 calc R . .
H25C H 0.8800 1.1430 0.4822 0.052 Uiso 1 1 calc R . .
C271 C 1.1237(3) 1.07234(12) 0.67012(16) 0.0257(9) Uani 1 1 d . . .
H27A H 1.1298 1.0727 0.6352 0.039 Uiso 1 1 calc R . .
H27B H 1.2064 1.0666 0.6884 0.039 Uiso 1 1 calc R . .
H27C H 1.0947 1.0978 0.6800 0.039 Uiso 1 1 calc R . .
C272 C 1.0704(4) 1.00134(12) 0.66179(15) 0.0241(9) Uani 1 1 d . . .
H27D H 1.0042 0.9820 0.6639 0.036 Uiso 1 1 calc R . .
H27E H 1.1482 0.9928 0.6817 0.036 Uiso 1 1 calc R . .
H27F H 1.0846 1.0041 0.6278 0.036 Uiso 1 1 calc R . .
C273 C 1.0291(4) 1.03874(13) 0.73562(14) 0.0245(9) Uani 1 1 d . . .
H27G H 0.9966 1.0633 0.7470 0.037 Uiso 1 1 calc R . .
H27H H 1.1149 1.0345 0.7520 0.037 Uiso 1 1 calc R . .
H27I H 0.9753 1.0172 0.7432 0.037 Uiso 1 1 calc R . .
N3 N 0.7103(3) 1.10877(9) 0.70684(12) 0.0210(7) Uani 1 1 d . . .
C31 C 0.7705(4) 1.13927(11) 0.68172(15) 0.0233(8) Uani 1 1 d . . .
C32 C 0.7055(4) 1.15641(11) 0.64048(15) 0.0248(9) Uani 1 1 d . . .
H32 H 0.6233 1.1476 0.6283 0.030 Uiso 1 1 calc R . .
C33 C 0.7600(4) 1.18692(12) 0.61615(17) 0.0307(10) Uani 1 1 d . . .
C34 C 0.8797(4) 1.19880(13) 0.63538(17) 0.0333(10) Uani 1 1 d . . .
H34 H 0.9172 1.2194 0.6196 0.040 Uiso 1 1 calc R . .
C35 C 0.9475(4) 1.18223(13) 0.67625(17) 0.0319(10) Uani 1 1 d . . .
C36 C 0.8924(4) 1.15162(12) 0.69966(16) 0.0264(9) Uani 1 1 d . . .
H36 H 0.9377 1.1394 0.7275 0.032 Uiso 1 1 calc R . .
C37 C 0.6432(4) 1.12370(11) 0.74770(15) 0.0225(8) Uani 1 1 d . . .
C331 C 0.6885(5) 1.20454(13) 0.57109(18) 0.0394(12) Uani 1 1 d . . .
H33A H 0.6218 1.2214 0.5801 0.059 Uiso 1 1 calc R . .
H33B H 0.6511 1.1837 0.5495 0.059 Uiso 1 1 calc R . .
H33C H 0.7458 1.2200 0.5542 0.059 Uiso 1 1 calc R . .
C351 C 1.0774(4) 1.19626(14) 0.69618(19) 0.0405(12) Uani 1 1 d . . .
H35A H 1.1366 1.1744 0.6976 0.061 Uiso 1 1 calc R . .
H35B H 1.0769 1.2068 0.7290 0.061 Uiso 1 1 calc R . .
H35C H 1.1033 1.2167 0.6749 0.061 Uiso 1 1 calc R . .
C371 C 0.5713(4) 1.09016(12) 0.76721(16) 0.0285(9) Uani 1 1 d . . .
H37A H 0.5122 1.0791 0.7406 0.043 Uiso 1 1 calc R . .
H37B H 0.5247 1.0999 0.7928 0.043 Uiso 1 1 calc R . .
H37C H 0.6307 1.0700 0.7808 0.043 Uiso 1 1 calc R . .
C372 C 0.5499(4) 1.15561(12) 0.72843(16) 0.0294(10) Uani 1 1 d . . .
H37D H 0.5957 1.1779 0.7174 0.044 Uiso 1 1 calc R . .
H37E H 0.5029 1.1640 0.7545 0.044 Uiso 1 1 calc R . .
H37F H 0.4913 1.1454 0.7011 0.044 Uiso 1 1 calc R . .
C373 C 0.7387(4) 1.14052(13) 0.78849(16) 0.0319(10) Uani 1 1 d . . .
H37G H 0.7991 1.1202 0.8009 0.048 Uiso 1 1 calc R . .
H37H H 0.6949 1.1499 0.8150 0.048 Uiso 1 1 calc R . .
H37I H 0.7835 1.1623 0.7757 0.048 Uiso 1 1 calc R . .
N4 N 0.8833(3) 0.97869(9) 0.86611(12) 0.0191(7) Uani 1 1 d . . .
C41 C 0.9382(3) 0.94536(12) 0.89259(15) 0.0225(8) Uani 1 1 d . . .
C42 C 1.0387(4) 0.92535(12) 0.87645(16) 0.0252(9) Uani 1 1 d . . .
H42 H 1.0704 0.9341 0.8480 0.030 Uiso 1 1 calc R . .
C43 C 1.0927(4) 0.89303(13) 0.90132(16) 0.0278(9) Uani 1 1 d . . .
C44 C 1.0435(4) 0.88003(13) 0.94236(17) 0.0303(10) Uani 1 1 d . . .
H44 H 1.0778 0.8573 0.9587 0.036 Uiso 1 1 calc R . .
C45 C 0.9454(4) 0.89937(13) 0.96009(16) 0.0281(9) Uani 1 1 d . . .
C46 C 0.8937(4) 0.93222(12) 0.93493(15) 0.0241(9) Uani 1 1 d . . .
H46 H 0.8272 0.9459 0.9468 0.029 Uiso 1 1 calc R . .
C47 C 0.9498(3) 1.01683(11) 0.88014(15) 0.0215(8) Uani 1 1 d . . .
C431 C 1.2024(4) 0.87190(14) 0.88399(18) 0.0363(11) Uani 1 1 d . . .
H43A H 1.2041 0.8777 0.8494 0.054 Uiso 1 1 calc R . .
H43B H 1.1929 0.8437 0.8883 0.054 Uiso 1 1 calc R . .
H43C H 1.2812 0.8806 0.9031 0.054 Uiso 1 1 calc R . .
C451 C 0.8972(4) 0.88507(13) 1.00566(17) 0.0332(10) Uani 1 1 d . . .
H45A H 0.8542 0.8601 0.9990 0.050 Uiso 1 1 calc R . .
H45B H 0.8382 0.9042 1.0158 0.050 Uiso 1 1 calc R . .
H45C H 0.9679 0.8817 1.0318 0.050 Uiso 1 1 calc R . .
C471 C 1.0835(3) 1.01690(13) 0.86633(15) 0.0254(9) Uani 1 1 d . . .
H47A H 1.1342 0.9970 0.8854 0.038 Uiso 1 1 calc R . .
H47B H 1.1217 1.0426 0.8733 0.038 Uiso 1 1 calc R . .
H47C H 1.0798 1.0111 0.8315 0.038 Uiso 1 1 calc R . .
C472 C 0.9575(4) 1.02271(12) 0.93516(15) 0.0266(9) Uani 1 1 d . . .
H47D H 0.8725 1.0230 0.9442 0.040 Uiso 1 1 calc R . .
H47E H 0.9993 1.0475 0.9444 0.040 Uiso 1 1 calc R . .
H47F H 1.0056 1.0013 0.9522 0.040 Uiso 1 1 calc R . .
C473 C 0.8747(4) 1.05012(12) 0.85397(15) 0.0245(9) Uani 1 1 d . . .
H47G H 0.8752 1.0477 0.8187 0.037 Uiso 1 1 calc R . .
H47H H 0.9127 1.0751 0.8653 0.037 Uiso 1 1 calc R . .
H47I H 0.7879 1.0491 0.8610 0.037 Uiso 1 1 calc R . .
N5 N 0.5818(3) 0.97264(9) 0.84378(12) 0.0201(7) Uani 1 1 d . . .
C51 C 0.5936(3) 0.96527(12) 0.89565(14) 0.0202(8) Uani 1 1 d . . .
C52 C 0.5716(3) 0.92806(12) 0.91325(15) 0.0221(8) Uani 1 1 d . . .
H52 H 0.5497 0.9074 0.8908 0.027 Uiso 1 1 calc R . .
C53 C 0.5813(4) 0.92078(12) 0.96325(16) 0.0258(9) Uani 1 1 d . . .
C54 C 0.6176(4) 0.95124(13) 0.99531(15) 0.0267(9) Uani 1 1 d . . .
H54 H 0.6264 0.9464 1.0294 0.032 Uiso 1 1 calc R . .
C55 C 0.6417(3) 0.98898(12) 0.97895(15) 0.0234(8) Uani 1 1 d . . .
C56 C 0.6271(3) 0.99538(12) 0.92885(14) 0.0227(8) Uani 1 1 d . . .
H56 H 0.6403 1.0208 0.9170 0.027 Uiso 1 1 calc R . .
C57 C 0.4518(3) 0.98435(12) 0.82066(14) 0.0215(8) Uani 1 1 d . . .
C531 C 0.5515(4) 0.88129(13) 0.98181(17) 0.0343(10) Uani 1 1 d . . .
H53A H 0.5920 0.8783 1.0156 0.051 Uiso 1 1 calc R . .
H53B H 0.5827 0.8611 0.9615 0.051 Uiso 1 1 calc R . .
H53C H 0.4603 0.8786 0.9805 0.051 Uiso 1 1 calc R . .
C551 C 0.6850(4) 1.02096(13) 1.01490(15) 0.0289(9) Uani 1 1 d . . .
H55A H 0.7764 1.0193 1.0240 0.043 Uiso 1 1 calc R . .
H55B H 0.6438 1.0179 1.0441 0.043 Uiso 1 1 calc R . .
H55C H 0.6630 1.0464 0.9999 0.043 Uiso 1 1 calc R . .
C571 C 0.4153(4) 1.02362(12) 0.84147(15) 0.0255(9) Uani 1 1 d . . .
H57A H 0.4077 1.0205 0.8761 0.038 Uiso 1 1 calc R . .
H57B H 0.3347 1.0323 0.8238 0.038 Uiso 1 1 calc R . .
H57C H 0.4803 1.0430 0.8378 0.038 Uiso 1 1 calc R . .
C572 C 0.3555(4) 0.95312(12) 0.83037(16) 0.0253(9) Uani 1 1 d . . .
H57D H 0.3804 0.9279 0.8182 0.038 Uiso 1 1 calc R . .
H57E H 0.2723 0.9603 0.8136 0.038 Uiso 1 1 calc R . .
H57F H 0.3527 0.9513 0.8655 0.038 Uiso 1 1 calc R . .
C573 C 0.4487(4) 0.98754(13) 0.76555(14) 0.0252(9) Uani 1 1 d . . .
H57G H 0.5053 1.0084 0.7582 0.038 Uiso 1 1 calc R . .
H57H H 0.3629 0.9935 0.7503 0.038 Uiso 1 1 calc R . .
H57I H 0.4758 0.9628 0.7528 0.038 Uiso 1 1 calc R . .
N6 N 0.7641(3) 0.91415(9) 0.78844(12) 0.0209(7) Uani 1 1 d . . .
C61 C 0.6939(4) 0.88463(12) 0.81013(15) 0.0247(9) Uani 1 1 d . . .
C62 C 0.5697(4) 0.87603(12) 0.79011(16) 0.0269(9) Uani 1 1 d . . .
H62 H 0.5305 0.8907 0.7630 0.032 Uiso 1 1 calc R . .
C63 C 0.5031(4) 0.84642(13) 0.80926(17) 0.0330(10) Uani 1 1 d . . .
C64 C 0.5614(5) 0.82547(13) 0.84846(18) 0.0365(11) Uani 1 1 d . . .
H64 H 0.5161 0.8053 0.8617 0.044 Uiso 1 1 calc R . .
C65 C 0.6851(5) 0.83294(13) 0.86938(17) 0.0341(10) Uani 1 1 d . . .
C66 C 0.7501(4) 0.86330(12) 0.85001(15) 0.0274(9) Uani 1 1 d . . .
H66 H 0.8335 0.8694 0.8643 0.033 Uiso 1 1 calc R . .
C67 C 0.8365(4) 0.89918(12) 0.74959(15) 0.0229(8) Uani 1 1 d . . .
C631 C 0.3720(5) 0.83574(15) 0.7858(2) 0.0454(13) Uani 1 1 d . . .
H63A H 0.3771 0.8187 0.7578 0.068 Uiso 1 1 calc R . .
H63B H 0.3257 0.8595 0.7749 0.068 Uiso 1 1 calc R . .
H63C H 0.3282 0.8221 0.8096 0.068 Uiso 1 1 calc R . .
C651 C 0.7497(6) 0.80878(15) 0.91085(19) 0.0484(14) Uani 1 1 d . . .
H65A H 0.6912 0.8037 0.9343 0.073 Uiso 1 1 calc R . .
H65B H 0.8231 0.8229 0.9271 0.073 Uiso 1 1 calc R . .
H65C H 0.7770 0.7840 0.8982 0.073 Uiso 1 1 calc R . .
C671 C 0.9096(4) 0.93246(12) 0.73129(16) 0.0271(9) Uani 1 1 d . . .
H67A H 0.8509 0.9522 0.7160 0.041 Uiso 1 1 calc R . .
H67B H 0.9608 0.9226 0.7073 0.041 Uiso 1 1 calc R . .
H67C H 0.9645 0.9442 0.7587 0.041 Uiso 1 1 calc R . .
C672 C 0.7451(4) 0.88184(13) 0.70716(16) 0.0300(10) Uani 1 1 d . . .
H67D H 0.7007 0.8596 0.7190 0.045 Uiso 1 1 calc R . .
H67E H 0.7925 0.8731 0.6814 0.045 Uiso 1 1 calc R . .
H67F H 0.6841 0.9018 0.6942 0.045 Uiso 1 1 calc R . .
C673 C 0.9283(4) 0.86669(12) 0.76974(17) 0.0303(10) Uani 1 1 d . . .
H67G H 0.9868 0.8768 0.7972 0.045 Uiso 1 1 calc R . .
H67H H 0.9756 0.8578 0.7440 0.045 Uiso 1 1 calc R . .
H67I H 0.8809 0.8448 0.7808 0.045 Uiso 1 1 calc R . .
B1 B 0.0315(4) 0.75859(13) 0.63490(16) 0.0177(8) Uani 1 1 d . . .
C11A C -0.0323(3) 0.75573(10) 0.68477(14) 0.0171(7) Uani 1 1 d . . .
C12A C -0.1638(3) 0.75689(11) 0.68274(14) 0.0186(8) Uani 1 1 d . . .
H12A H -0.2148 0.7560 0.6518 0.022 Uiso 1 1 calc R . .
C13A C -0.2219(3) 0.75927(11) 0.72484(14) 0.0200(8) Uani 1 1 d . . .
C14A C -0.1511(4) 0.75995(11) 0.77039(15) 0.0209(8) Uani 1 1 d . . .
H14A H -0.1905 0.7611 0.7990 0.025 Uiso 1 1 calc R . .
C15A C -0.0209(4) 0.75885(11) 0.77356(14) 0.0190(8) Uani 1 1 d . A .
C16A C 0.0368(3) 0.75693(11) 0.73158(14) 0.0192(8) Uani 1 1 d . . .
H16A H 0.1260 0.7564 0.7348 0.023 Uiso 1 1 calc R . .
C13B C -0.3634(4) 0.76067(12) 0.71921(15) 0.0249(8) Uani 1 1 d U . .
C15B C 0.0553(4) 0.75967(12) 0.82283(15) 0.0254(8) Uani 1 1 d DU . .
F11 F 0.046(2) 0.7265(3) 0.8469(7) 0.066(4) Uani 0.56(3) 1 d PDU A 1
F12 F 0.1759(12) 0.7661(5) 0.8235(7) 0.059(3) Uani 0.56(3) 1 d PDU A 1
F13 F 0.0167(13) 0.7864(5) 0.8521(5) 0.062(3) Uani 0.56(3) 1 d PDU A 1
F11A F 0.1745(14) 0.7507(8) 0.8214(8) 0.063(5) Uani 0.44(3) 1 d PDU A 2
F12A F 0.060(3) 0.7946(4) 0.8435(8) 0.078(5) Uani 0.44(3) 1 d PDU A 2
F13A F 0.017(2) 0.7357(7) 0.8543(9) 0.063(5) Uani 0.44(3) 1 d PDU A 2
F14 F -0.4067(2) 0.76732(10) 0.76126(11) 0.0504(8) Uani 1 1 d U . .
F15 F -0.4153(2) 0.72678(7) 0.70266(11) 0.0376(6) Uani 1 1 d U . .
F16 F -0.4119(2) 0.78771(9) 0.68834(12) 0.0518(8) Uani 1 1 d U . .
C21A C 0.1661(3) 0.73526(11) 0.63612(14) 0.0195(8) Uani 1 1 d . . .
C22A C 0.1876(4) 0.69925(11) 0.66023(15) 0.0226(8) Uani 1 1 d . . .
H22A H 0.1306 0.6907 0.6813 0.027 Uiso 1 1 calc R . .
C23A C 0.2906(4) 0.67576(12) 0.65401(15) 0.0258(9) Uani 1 1 d . . .
C23B C 0.3010(4) 0.63571(14) 0.67592(19) 0.0366(10) Uani 1 1 d U . .
C24A C 0.3768(4) 0.68715(12) 0.62401(16) 0.0272(9) Uani 1 1 d U . .
H24A H 0.4463 0.6710 0.6198 0.033 Uiso 1 1 calc R . .
C25A C 0.3587(4) 0.72299(12) 0.60015(15) 0.0242(8) Uani 1 1 d U B .
C26A C 0.2547(4) 0.74604(11) 0.60591(15) 0.0219(8) Uani 1 1 d U . .
H26A H 0.2434 0.7700 0.5887 0.026 Uiso 1 1 calc R . .
F21 F 0.2521(3) 0.63318(9) 0.71754(13) 0.0630(9) Uani 1 1 d U . .
F22 F 0.4200(3) 0.62362(9) 0.68615(13) 0.0548(8) Uani 1 1 d U . .
F23 F 0.2427(3) 0.60905(9) 0.64651(14) 0.0685(10) Uani 1 1 d U . .
C25B C 0.4499(4) 0.73575(14) 0.56717(18) 0.0346(10) Uani 1 1 d DU . .
F24 F 0.4193(5) 0.72248(18) 0.52245(15) 0.0843(19) Uani 0.873(7) 1 d PDU B 1
F25 F 0.5664(3) 0.72524(17) 0.58214(18) 0.0725(17) Uani 0.873(7) 1 d PDU B 1
F26 F 0.4542(5) 0.77410(10) 0.5621(2) 0.0698(17) Uani 0.873(7) 1 d PDU B 1
F24A F 0.511(3) 0.7069(6) 0.5496(12) 0.056(7) Uani 0.127(7) 1 d PDU B 2
F25A F 0.533(3) 0.7592(9) 0.5902(10) 0.074(8) Uani 0.127(7) 1 d PDU B 2
F26A F 0.402(2) 0.7576(10) 0.5304(9) 0.057(7) Uani 0.127(7) 1 d PDU B 2
C31C C -0.0557(3) 0.73658(11) 0.58928(14) 0.0191(8) Uani 1 1 d . . .
C32A C -0.0729(3) 0.75000(11) 0.54114(14) 0.0186(8) Uani 1 1 d . . .
H32A H -0.0406 0.7748 0.5341 0.022 Uiso 1 1 calc R . .
C33A C -0.1363(4) 0.72791(11) 0.50312(14) 0.0210(8) Uani 1 1 d . . .
C34A C -0.1829(4) 0.69102(12) 0.51171(15) 0.0227(8) Uani 1 1 d . . .
H34A H -0.2252 0.6759 0.4857 0.027 Uiso 1 1 calc R . .
C35A C -0.1662(3) 0.67699(11) 0.55896(15) 0.0207(8) Uani 1 1 d . . .
C36A C -0.1039(3) 0.69920(11) 0.59678(14) 0.0192(8) Uani 1 1 d . . .
H36A H -0.0935 0.6888 0.6289 0.023 Uiso 1 1 calc R . .
C35B C -0.2147(4) 0.63738(12) 0.57019(15) 0.0267(9) Uani 1 1 d U . .
F34 F -0.2427(3) 0.61535(7) 0.53011(10) 0.0415(7) Uani 1 1 d U . .
F35 F -0.3196(2) 0.63972(7) 0.59080(10) 0.0369(6) Uani 1 1 d U . .
F36 F -0.1325(2) 0.61700(7) 0.60071(10) 0.0344(6) Uani 1 1 d U . .
C33B C -0.1570(4) 0.74372(13) 0.45259(15) 0.0313(9) Uani 1 1 d U . .
F31 F -0.2763(3) 0.75538(14) 0.43939(13) 0.0827(12) Uani 1 1 d U . .
F32 F -0.1450(5) 0.71767(10) 0.41880(11) 0.0867(13) Uani 1 1 d U . .
F33 F -0.0902(4) 0.77397(11) 0.44504(11) 0.0701(11) Uani 1 1 d U . .
C41A C 0.0458(3) 0.80554(11) 0.62605(14) 0.0185(8) Uani 1 1 d . . .
C42A C 0.1557(4) 0.82612(11) 0.64294(15) 0.0222(8) Uani 1 1 d . . .
H42A H 0.2276 0.8121 0.6575 0.027 Uiso 1 1 calc R . .
C43A C 0.1625(4) 0.86676(12) 0.63902(15) 0.0239(9) Uani 1 1 d . . .
C44A C 0.0591(4) 0.88842(12) 0.61844(14) 0.0235(8) Uani 1 1 d . . .
H44A H 0.0640 0.9160 0.6158 0.028 Uiso 1 1 calc R . .
C45A C -0.0512(4) 0.86875(11) 0.60190(14) 0.0213(8) Uani 1 1 d . . .
C46A C -0.0578(4) 0.82810(11) 0.60572(14) 0.0202(8) Uani 1 1 d . . .
H46A H -0.1347 0.8154 0.5942 0.024 Uiso 1 1 calc R . .
C43B C 0.2827(4) 0.88790(13) 0.65550(18) 0.0353(10) Uani 1 1 d U . .
C45B C -0.1618(4) 0.89093(12) 0.57796(16) 0.0288(9) Uani 1 1 d U . .
F41 F 0.2748(3) 0.91296(9) 0.69147(11) 0.0542(8) Uani 1 1 d U . .
F42 F 0.3194(3) 0.90935(9) 0.61877(11) 0.0550(8) Uani 1 1 d U . .
F43 F 0.3801(3) 0.86455(8) 0.67048(12) 0.0522(8) Uani 1 1 d U . .
F44 F -0.1616(3) 0.89490(10) 0.52951(10) 0.0528(8) Uani 1 1 d U . .
F45 F -0.2721(2) 0.87449(8) 0.58266(11) 0.0438(7) Uani 1 1 d U . .
F46 F -0.1663(3) 0.92752(8) 0.59517(12) 0.0498(8) Uani 1 1 d U . .

loop_
_atom_site_aniso_label
_atom_site_aniso_U_11
_atom_site_aniso_U_22
_atom_site_aniso_U_33
_atom_site_aniso_U_23
_atom_site_aniso_U_13
_atom_site_aniso_U_12
Mo1 0.01555(15) 0.01263(16) 0.02227(17) -0.00139(13) 0.00694(12) -0.00126(12)
Mo2 0.01672(15) 0.01328(16) 0.02195(17) -0.00100(13) 0.00650(12) -0.00115(12)
N7 0.0158(14) 0.0154(16) 0.0235(17) -0.0024(14) 0.0058(12) -0.0032(12)
N8 0.0145(14) 0.0161(16) 0.0280(18) -0.0043(14) 0.0046(13) -0.0016(12)
N1 0.0167(15) 0.0123(16) 0.0283(18) -0.0010(13) 0.0050(13) -0.0015(12)
C11 0.0172(18) 0.0131(19) 0.032(2) 0.0023(16) 0.0031(15) -0.0035(14)
C12 0.0201(19) 0.019(2) 0.035(2) -0.0011(18) 0.0078(16) -0.0015(15)
C13 0.0202(19) 0.022(2) 0.048(3) 0.003(2) 0.0023(18) 0.0005(16)
C14 0.028(2) 0.019(2) 0.044(3) 0.0077(19) 0.0013(19) 0.0028(17)
C15 0.028(2) 0.024(2) 0.029(2) 0.0050(18) 0.0010(17) -0.0016(17)
C16 0.0199(18) 0.020(2) 0.031(2) 0.0021(17) 0.0028(16) -0.0021(15)
C17 0.0197(18) 0.0118(19) 0.028(2) -0.0038(16) 0.0036(15) -0.0041(14)
C131 0.028(2) 0.025(2) 0.061(3) 0.009(2) 0.014(2) 0.0065(18)
C151 0.040(3) 0.029(3) 0.040(3) 0.008(2) 0.003(2) 0.003(2)
C171 0.0170(18) 0.020(2) 0.034(2) 0.0001(17) 0.0048(16) -0.0025(15)
C172 0.025(2) 0.018(2) 0.033(2) -0.0055(17) 0.0073(17) -0.0030(16)
C173 0.0215(18) 0.0116(19) 0.036(2) -0.0022(17) 0.0040(16) -0.0036(15)
N2 0.0160(14) 0.0132(16) 0.0218(17) -0.0015(13) 0.0057(12) -0.0025(12)
C21 0.0146(16) 0.022(2) 0.023(2) -0.0032(16) 0.0049(14) 0.0005(15)
C22 0.0126(16) 0.022(2) 0.028(2) -0.0001(17) 0.0075(15) 0.0023(14)
C23 0.0161(18) 0.033(2) 0.027(2) -0.0010(18) 0.0045(15) 0.0061(16)
C24 0.0224(19) 0.036(3) 0.023(2) 0.0026(18) 0.0090(16) 0.0079(17)
C25 0.0206(19) 0.027(2) 0.030(2) 0.0017(18) 0.0115(16) 0.0026(16)
C26 0.0217(19) 0.020(2) 0.031(2) -0.0043(17) 0.0105(16) -0.0005(15)
C27 0.0158(17) 0.021(2) 0.026(2) 0.0024(16) 0.0074(15) 0.0003(15)
C231 0.025(2) 0.040(3) 0.027(2) -0.008(2) 0.0049(17) 0.0015(18)
C251 0.044(3) 0.031(3) 0.031(2) 0.010(2) 0.014(2) 0.005(2)
C271 0.0166(18) 0.028(2) 0.034(2) 0.0008(18) 0.0066(16) -0.0031(16)
C272 0.0221(19) 0.025(2) 0.025(2) 0.0022(17) 0.0045(16) 0.0027(16)
C273 0.0177(18) 0.031(2) 0.025(2) -0.0014(18) 0.0033(15) -0.0033(16)
N3 0.0242(16) 0.0137(16) 0.0273(18) -0.0013(14) 0.0113(14) -0.0018(13)
C31 0.030(2) 0.0125(19) 0.029(2) -0.0036(17) 0.0116(17) -0.0035(16)
C32 0.031(2) 0.013(2) 0.032(2) -0.0043(17) 0.0138(18) -0.0036(16)
C33 0.044(3) 0.015(2) 0.037(3) -0.0003(18) 0.018(2) -0.0028(18)
C34 0.046(3) 0.018(2) 0.041(3) -0.003(2) 0.023(2) -0.0121(19)
C35 0.034(2) 0.022(2) 0.044(3) -0.010(2) 0.020(2) -0.0100(18)
C36 0.031(2) 0.019(2) 0.031(2) -0.0054(18) 0.0116(18) -0.0037(17)
C37 0.029(2) 0.0137(19) 0.028(2) 0.0006(16) 0.0142(17) 0.0035(15)
C331 0.059(3) 0.021(2) 0.041(3) 0.005(2) 0.016(2) -0.007(2)
C351 0.033(2) 0.033(3) 0.059(3) -0.010(2) 0.018(2) -0.016(2)
C371 0.034(2) 0.020(2) 0.035(2) -0.0003(18) 0.0181(19) 0.0003(17)
C372 0.033(2) 0.021(2) 0.037(2) 0.0019(19) 0.0170(19) 0.0069(17)
C373 0.047(3) 0.025(2) 0.026(2) -0.0027(18) 0.013(2) -0.001(2)
N4 0.0162(15) 0.0148(16) 0.0268(18) 0.0003(13) 0.0051(13) 0.0003(12)
C41 0.0171(17) 0.020(2) 0.029(2) -0.0047(17) 0.0001(15) -0.0038(15)
C42 0.0223(19) 0.023(2) 0.031(2) 0.0019(18) 0.0057(16) 0.0000(16)
C43 0.0195(19) 0.025(2) 0.039(3) 0.0015(19) 0.0050(17) -0.0003(16)
C44 0.027(2) 0.022(2) 0.041(3) 0.0089(19) -0.0015(18) 0.0042(17)
C45 0.022(2) 0.028(2) 0.034(2) 0.0022(19) 0.0011(17) -0.0050(17)
C46 0.0238(19) 0.018(2) 0.031(2) -0.0001(17) 0.0056(17) -0.0009(15)
C47 0.0198(18) 0.017(2) 0.028(2) -0.0042(16) 0.0050(15) -0.0070(15)
C431 0.029(2) 0.034(3) 0.046(3) 0.001(2) 0.006(2) 0.0097(19)
C451 0.038(2) 0.024(2) 0.037(3) 0.006(2) 0.005(2) -0.0002(19)
C471 0.0196(19) 0.028(2) 0.030(2) 0.0014(18) 0.0054(16) -0.0029(16)
C472 0.026(2) 0.023(2) 0.031(2) -0.0039(18) 0.0046(17) -0.0073(16)
C473 0.0240(19) 0.018(2) 0.032(2) -0.0048(17) 0.0032(16) -0.0033(16)
N5 0.0201(15) 0.0169(17) 0.0239(17) -0.0010(14) 0.0059(13) -0.0036(13)
C51 0.0152(17) 0.023(2) 0.024(2) -0.0006(17) 0.0092(14) 0.0000(15)
C52 0.0205(18) 0.021(2) 0.027(2) -0.0001(17) 0.0084(16) -0.0011(15)
C53 0.0191(19) 0.026(2) 0.034(2) 0.0058(19) 0.0080(16) 0.0030(16)
C54 0.025(2) 0.033(2) 0.023(2) 0.0046(18) 0.0069(16) 0.0052(17)
C55 0.0177(18) 0.026(2) 0.027(2) 0.0003(18) 0.0072(15) 0.0044(16)
C56 0.0188(18) 0.024(2) 0.026(2) -0.0004(17) 0.0079(15) 0.0016(15)
C57 0.0199(18) 0.023(2) 0.023(2) -0.0010(17) 0.0066(15) -0.0007(15)
C531 0.041(3) 0.029(3) 0.035(3) 0.009(2) 0.012(2) -0.004(2)
C551 0.024(2) 0.039(3) 0.024(2) -0.0066(19) 0.0035(16) 0.0038(18)
C571 0.026(2) 0.022(2) 0.030(2) 0.0010(18) 0.0089(17) 0.0041(16)
C572 0.0188(18) 0.025(2) 0.033(2) 0.0011(18) 0.0068(16) -0.0028(16)
C573 0.0211(19) 0.029(2) 0.027(2) -0.0003(18) 0.0069(16) -0.0039(16)
N6 0.0244(16) 0.0153(17) 0.0243(18) -0.0017(14) 0.0080(13) 0.0001(13)
C61 0.036(2) 0.015(2) 0.026(2) -0.0053(17) 0.0126(17) -0.0001(16)
C62 0.035(2) 0.017(2) 0.031(2) -0.0071(17) 0.0128(18) -0.0038(17)
C63 0.041(3) 0.022(2) 0.040(3) -0.007(2) 0.020(2) -0.0090(19)
C64 0.054(3) 0.018(2) 0.041(3) -0.006(2) 0.022(2) -0.015(2)
C65 0.055(3) 0.019(2) 0.031(2) 0.0001(19) 0.015(2) -0.002(2)
C66 0.039(2) 0.017(2) 0.029(2) -0.0002(18) 0.0133(18) -0.0010(17)
C67 0.026(2) 0.018(2) 0.026(2) -0.0021(16) 0.0077(16) 0.0044(16)
C631 0.044(3) 0.033(3) 0.063(4) -0.014(3) 0.022(3) -0.017(2)
C651 0.075(4) 0.026(3) 0.046(3) 0.010(2) 0.014(3) -0.007(2)
C671 0.029(2) 0.019(2) 0.036(2) -0.0028(18) 0.0145(18) 0.0018(16)
C672 0.039(2) 0.022(2) 0.031(2) -0.0031(19) 0.0102(19) 0.0009(18)
C673 0.033(2) 0.021(2) 0.039(3) 0.0019(19) 0.0110(19) 0.0110(18)
B1 0.0146(19) 0.015(2) 0.024(2) 0.0008(18) 0.0028(16) -0.0003(16)
C11A 0.0227(18) 0.0077(17) 0.0211(19) -0.0012(15) 0.0040(15) 0.0003(14)
C12A 0.0200(18) 0.0137(19) 0.0219(19) -0.0013(15) 0.0027(15) -0.0006(14)
C13A 0.0206(18) 0.0124(19) 0.028(2) -0.0010(16) 0.0063(15) -0.0019(14)
C14A 0.026(2) 0.0121(18) 0.027(2) -0.0025(16) 0.0114(16) -0.0013(15)
C15A 0.0241(19) 0.0098(18) 0.023(2) -0.0006(16) 0.0038(15) -0.0021(14)
C16A 0.0172(17) 0.0145(19) 0.026(2) 0.0002(16) 0.0053(15) -0.0018(14)
C13B 0.025(2) 0.020(2) 0.031(2) -0.0026(17) 0.0074(16) -0.0001(15)
C15B 0.0297(19) 0.023(2) 0.025(2) 0.0006(16) 0.0058(16) -0.0028(17)
F11 0.111(11) 0.038(4) 0.038(6) 0.016(4) -0.031(6) -0.036(5)
F12 0.030(3) 0.114(9) 0.031(4) -0.010(6) -0.002(3) -0.033(5)
F13 0.070(6) 0.078(6) 0.035(4) -0.035(5) -0.007(4) 0.025(5)
F11A 0.029(5) 0.139(14) 0.021(5) -0.004(9) -0.001(4) 0.024(7)
F12A 0.124(13) 0.030(4) 0.061(10) -0.020(4) -0.058(8) 0.027(6)
F13A 0.053(6) 0.102(10) 0.030(7) 0.030(9) -0.008(4) -0.043(8)
F14 0.0269(14) 0.079(2) 0.0482(17) -0.0262(15) 0.0158(12) -0.0003(14)
F15 0.0200(12) 0.0283(13) 0.0643(19) -0.0147(12) 0.0053(12) -0.0050(10)
F16 0.0237(13) 0.0429(17) 0.088(2) 0.0300(16) 0.0045(14) 0.0097(12)
C21A 0.0195(18) 0.0152(19) 0.023(2) -0.0034(16) 0.0004(15) -0.0030(14)
C22A 0.0231(19) 0.017(2) 0.028(2) 0.0017(17) 0.0054(16) 0.0008(15)
C23A 0.027(2) 0.019(2) 0.030(2) 0.0017(17) 0.0002(17) 0.0026(16)
C23B 0.032(2) 0.027(2) 0.052(3) 0.008(2) 0.009(2) 0.0100(18)
C24A 0.0212(19) 0.022(2) 0.038(2) 0.0006(18) 0.0044(17) 0.0049(16)
C25A 0.0216(18) 0.021(2) 0.031(2) -0.0017(17) 0.0056(16) -0.0014(15)
C26A 0.0229(19) 0.017(2) 0.026(2) 0.0013(16) 0.0037(16) 0.0006(14)
F21 0.075(2) 0.0446(19) 0.077(2) 0.0365(17) 0.0387(18) 0.0262(16)
F22 0.0382(15) 0.0435(18) 0.084(2) 0.0302(17) 0.0118(14) 0.0188(13)
F23 0.082(2) 0.0180(15) 0.098(3) 0.0056(16) -0.014(2) -0.0036(15)
C25B 0.031(2) 0.031(2) 0.046(2) 0.003(2) 0.0190(19) 0.0038(18)
F24 0.100(4) 0.115(4) 0.045(2) -0.020(3) 0.036(2) -0.055(4)
F25 0.0317(19) 0.106(4) 0.087(3) 0.046(3) 0.0322(19) 0.023(2)
F26 0.069(3) 0.0275(18) 0.130(5) 0.010(2) 0.072(3) 0.0013(17)
F24A 0.058(14) 0.044(10) 0.080(16) 0.005(8) 0.061(12) 0.009(8)
F25A 0.056(14) 0.089(16) 0.079(15) -0.026(12) 0.014(10) -0.020(11)
F26A 0.045(12) 0.078(16) 0.055(12) 0.033(10) 0.029(8) 0.014(11)
C31C 0.0178(17) 0.0141(19) 0.026(2) -0.0001(16) 0.0050(15) 0.0021(14)
C32A 0.0165(17) 0.0169(19) 0.023(2) -0.0009(15) 0.0051(15) 0.0003(14)
C33A 0.0257(19) 0.015(2) 0.023(2) -0.0010(15) 0.0069(16) 0.0000(15)
C34A 0.0235(19) 0.021(2) 0.024(2) -0.0045(17) 0.0031(16) -0.0021(16)
C35A 0.0195(18) 0.0130(19) 0.030(2) 0.0002(16) 0.0066(16) -0.0020(14)
C36A 0.0215(18) 0.0162(19) 0.0204(19) 0.0025(15) 0.0046(15) 0.0000(15)
C35B 0.033(2) 0.018(2) 0.028(2) -0.0012(16) -0.0013(16) -0.0072(16)
F34 0.0705(19) 0.0180(13) 0.0338(14) -0.0030(11) -0.0007(13) -0.0156(13)
F35 0.0339(13) 0.0254(14) 0.0529(17) 0.0077(12) 0.0112(12) -0.0117(11)
F36 0.0416(14) 0.0165(13) 0.0434(15) 0.0068(11) 0.0003(11) -0.0008(10)
C33B 0.045(2) 0.030(2) 0.019(2) 0.0002(17) 0.0039(18) -0.0107(19)
F31 0.0524(19) 0.135(4) 0.058(2) 0.050(2) -0.0010(17) 0.009(2)
F32 0.191(4) 0.042(2) 0.0293(17) -0.0008(15) 0.025(2) 0.005(2)
F33 0.098(3) 0.071(2) 0.0366(17) 0.0187(16) -0.0064(17) -0.053(2)
C41A 0.0214(18) 0.0141(19) 0.0210(19) -0.0021(15) 0.0067(15) -0.0011(14)
C42A 0.0247(19) 0.016(2) 0.025(2) -0.0021(16) 0.0029(16) -0.0014(15)
C43A 0.031(2) 0.016(2) 0.025(2) -0.0055(16) 0.0058(17) -0.0059(16)
C44A 0.035(2) 0.0123(19) 0.025(2) -0.0012(16) 0.0106(17) -0.0006(16)
C45A 0.028(2) 0.0109(19) 0.027(2) -0.0025(16) 0.0114(16) 0.0006(15)
C46A 0.0216(18) 0.016(2) 0.024(2) -0.0010(16) 0.0072(15) 0.0023(15)
C43B 0.038(2) 0.023(2) 0.043(3) -0.0032(18) -0.001(2) -0.0099(18)
C45B 0.034(2) 0.019(2) 0.036(2) -0.0008(18) 0.0129(19) 0.0053(17)
F41 0.0590(19) 0.0432(18) 0.0562(19) -0.0232(15) -0.0062(15) -0.0132(14)
F42 0.0567(19) 0.0479(19) 0.0590(19) 0.0077(15) 0.0028(15) -0.0333(15)
F43 0.0315(14) 0.0333(16) 0.087(2) -0.0013(15) -0.0095(14) -0.0099(12)
F44 0.0586(19) 0.067(2) 0.0340(15) 0.0148(14) 0.0108(13) 0.0334(16)
F45 0.0298(13) 0.0341(16) 0.067(2) 0.0141(14) 0.0032(13) 0.0068(11)
F46 0.0520(17) 0.0191(14) 0.076(2) -0.0079(14) 0.0022(15) 0.0144(12)

loop_
_atom_type_symbol
_atom_type_description
_atom_type_scat_dispersion_real
_atom_type_scat_dispersion_imag
_atom_type_scat_source
C C 0.0033 0.0016 'International Tables Vol C Tables 4.2.6.8 and 6.1.1.4'
H H 0.0000 0.0000 'International Tables Vol C Tables 4.2.6.8 and 6.1.1.4'
B B 0.0013 0.0007 'International Tables Vol C Tables 4.2.6.8 and 6.1.1.4'
N N 0.0061 0.0033 'International Tables Vol C Tables 4.2.6.8 and 6.1.1.4'
F F 0.0171 0.0103 'International Tables Vol C Tables 4.2.6.8 and 6.1.1.4'
Mo Mo -1.6832 0.6857 'International Tables Vol C Tables 4.2.6.8 and 6.1.1.4'

loop_
_geom_angle_atom_site_label_1
_geom_angle_atom_site_label_2
_geom_angle_atom_site_label_3
_geom_angle
N7 Mo1 N3 106.04(14)
N7 Mo1 N1 106.07(13)
N3 Mo1 N1 111.62(13)
N7 Mo1 N2 106.46(13)
N3 Mo1 N2 114.44(13)
N1 Mo1 N2 111.56(13)
N8 Mo2 N4 107.09(13)
N8 Mo2 N6 105.36(14)
N4 Mo2 N6 111.04(13)
N8 Mo2 N5 107.07(13)
N4 Mo2 N5 110.11(13)
N6 Mo2 N5 115.64(13)
N8 N7 Mo1 179.8(3)
N7 N8 Mo2 178.7(3)
C11 N1 C17 112.7(3)
C11 N1 Mo1 113.5(2)
C17 N1 Mo1 133.6(2)
C16 C11 C12 119.0(4)
C16 C11 N1 120.7(3)
C12 C11 N1 120.2(3)
C13 C12 C11 121.1(4)
C12 C13 C14 118.6(4)
C12 C13 C131 120.9(4)
C14 C13 C131 120.5(4)
C13 C14 C15 122.1(4)
C14 C15 C16 118.1(4)
C14 C15 C151 121.6(4)
C16 C15 C151 120.3(4)
C11 C16 C15 121.0(4)
N1 C17 C173 108.9(3)
N1 C17 C172 109.8(3)
C173 C17 C172 108.3(3)
N1 C17 C171 110.1(3)
C173 C17 C171 109.8(3)
C172 C17 C171 109.9(3)
C21 N2 C27 114.4(3)
C21 N2 Mo1 112.5(2)
C27 N2 Mo1 133.2(2)
C22 C21 C26 119.3(4)
C22 C21 N2 119.8(3)
C26 C21 N2 120.9(3)
C23 C22 C21 121.1(4)
C22 C23 C24 118.1(4)
C22 C23 C231 120.7(4)
C24 C23 C231 121.2(4)
C25 C24 C23 122.1(4)
C26 C25 C24 118.4(4)
C26 C25 C251 120.6(4)
C24 C25 C251 120.9(4)
C25 C26 C21 120.9(4)
N2 C27 C273 108.8(3)
N2 C27 C272 110.3(3)
C273 C27 C272 109.9(3)
N2 C27 C271 109.9(3)
C273 C27 C271 108.5(3)
C272 C27 C271 109.4(3)
C31 N3 C37 113.8(3)
C31 N3 Mo1 111.9(2)
C37 N3 Mo1 134.3(2)
C32 C31 C36 120.2(4)
C32 C31 N3 119.5(4)
C36 C31 N3 120.2(4)
C31 C32 C33 120.8(4)
C34 C33 C32 117.3(4)
C34 C33 C331 122.9(4)
C32 C33 C331 119.8(4)
C35 C34 C33 123.4(4)
C34 C35 C36 118.5(4)
C34 C35 C351 121.7(4)
C36 C35 C351 119.8(4)
C31 C36 C35 119.7(4)
N3 C37 C371 109.1(3)
N3 C37 C372 109.8(3)
C371 C37 C372 108.9(3)
N3 C37 C373 109.8(3)
C371 C37 C373 110.1(3)
C372 C37 C373 109.1(3)
C41 N4 C47 114.2(3)
C41 N4 Mo2 113.2(2)
C47 N4 Mo2 132.5(2)
C46 C41 C42 118.4(4)
C46 C41 N4 121.3(3)
C42 C41 N4 120.3(4)
C43 C42 C41 121.2(4)
C42 C43 C44 118.8(4)
C42 C43 C431 120.9(4)
C44 C43 C431 120.4(4)
C45 C44 C43 121.9(4)
C44 C45 C46 118.4(4)
C44 C45 C451 120.3(4)
C46 C45 C451 121.3(4)
C45 C46 C41 121.2(4)
N4 C47 C473 109.0(3)
N4 C47 C472 109.1(3)
C473 C47 C472 109.1(3)
N4 C47 C471 111.2(3)
C473 C47 C471 109.4(3)
C472 C47 C471 109.0(3)
C51 N5 C57 114.6(3)
C51 N5 Mo2 113.1(2)
C57 N5 Mo2 132.4(2)
C56 C51 C52 119.1(4)
C56 C51 N5 120.2(3)
C52 C51 N5 120.7(3)
C53 C52 C51 121.1(4)
C54 C53 C52 118.3(4)
C54 C53 C531 120.9(4)
C52 C53 C531 120.8(4)
C53 C54 C55 122.2(4)
C56 C55 C54 117.8(4)
C56 C55 C551 121.6(4)
C54 C55 C551 120.6(4)
C55 C56 C51 121.5(4)
N5 C57 C573 109.5(3)
N5 C57 C571 110.1(3)
C573 C57 C571 109.9(3)
N5 C57 C572 110.2(3)
C573 C57 C572 107.7(3)
C571 C57 C572 109.4(3)
C61 N6 C67 114.3(3)
C61 N6 Mo2 111.0(2)
C67 N6 Mo2 134.8(3)
C66 C61 C62 119.2(4)
C66 C61 N6 120.4(4)
C62 C61 N6 120.4(4)
C63 C62 C61 121.0(4)
C64 C63 C62 118.7(4)
C64 C63 C631 120.4(4)
C62 C63 C631 120.8(5)
C63 C64 C65 122.2(4)
C64 C65 C66 118.2(4)
C64 C65 C651 121.8(4)
C66 C65 C651 120.0(5)
C61 C66 C65 120.7(4)
N6 C67 C671 109.1(3)
N6 C67 C673 110.9(3)
C671 C67 C673 109.4(3)
N6 C67 C672 109.8(3)
C671 C67 C672 109.9(3)
C673 C67 C672 107.7(3)
C11A B1 C41A 104.2(3)
C11A B1 C31C 111.2(3)
C41A B1 C31C 113.0(3)
C11A B1 C21A 115.2(3)
C41A B1 C21A 112.3(3)
C31C B1 C21A 101.3(3)
C16A C11A C12A 115.8(3)
C16A C11A B1 123.4(3)
C12A C11A B1 120.3(3)
C13A C12A C11A 122.0(4)
C14A C13A C12A 120.7(4)
C14A C13A C13B 120.9(3)
C12A C13A C13B 118.4(4)
C13A C14A C15A 118.6(4)
C14A C15A C16A 120.6(4)
C14A C15A C15B 118.5(3)
C16A C15A C15B 120.9(3)
C15A C16A C11A 122.2(3)
F16 C13B F14 106.9(3)
F16 C13B F15 106.3(3)
F14 C13B F15 105.5(3)
F16 C13B C13A 113.0(3)
F14 C13B C13A 112.7(3)
F15 C13B C13A 111.9(3)
F13A C15B F11A 105.7(13)
F13A C15B F12A 106.1(11)
F12 C15B F12A 82.4(11)
F11A C15B F12A 104.3(10)
F12 C15B F13 105.6(8)
F12 C15B F11 106.3(11)
F13 C15B F11 103.5(9)
F13A C15B C15A 114.5(12)
F12 C15B C15A 115.5(9)
F11A C15B C15A 112.3(10)
F12A C15B C15A 113.2(8)
C26A C21A C22A 115.8(3)
C26A C21A B1 121.7(3)
C22A C21A B1 121.4(3)
C23A C22A C21A 121.8(4)
C24A C23A C22A 121.2(4)
C24A C23A C23B 118.9(4)
C22A C23A C23B 119.6(4)
F23 C23B F21 106.1(4)
F23 C23B F22 105.9(4)
F21 C23B F22 106.1(4)
F23 C23B C23A 112.4(4)
F21 C23B C23A 113.1(4)
F22 C23B C23A 112.7(4)
C23A C24A C25A 118.2(4)
C26A C25A C24A 120.3(4)
C26A C25A C25B 120.5(4)
C24A C25A C25B 119.1(4)
C25A C26A C21A 122.7(4)
F25A C25B F26A 101.3(19)
F25A C25B F24A 107.7(18)
F26A C25B F24A 107.7(17)
F25 C25B F24 107.7(5)
F25 C25B F26 105.1(5)
F24 C25B F26 104.6(5)
F25A C25B C25A 110.3(14)
F26A C25B C25A 115.0(11)
F25 C25B C25A 113.8(4)
F24A C25B C25A 114.0(10)
F24 C25B C25A 112.0(4)
F26 C25B C25A 113.0(4)
C32A C31C C36A 116.0(3)
C32A C31C B1 124.5(3)
C36A C31C B1 119.0(3)
C33A C32A C31C 121.8(4)
C34A C33A C32A 120.9(4)
C34A C33A C33B 118.7(4)
C32A C33A C33B 120.3(4)
C35A C34A C33A 118.4(4)
C34A C35A C36A 120.6(4)
C34A C35A C35B 120.5(4)
C36A C35A C35B 118.9(4)
C35A C36A C31C 122.4(4)
F36 C35B F35 106.5(3)
F36 C35B F34 106.4(3)
F35 C35B F34 106.4(3)
F36 C35B C35A 112.8(3)
F35 C35B C35A 111.8(3)
F34 C35B C35A 112.5(3)
F33 C33B F32 108.5(4)
F33 C33B F31 104.3(4)
F32 C33B F31 101.2(4)
F33 C33B C33A 115.5(4)
F32 C33B C33A 113.9(4)
F31 C33B C33A 112.1(4)
C42A C41A C46A 116.1(3)
C42A C41A B1 122.5(3)
C46A C41A B1 121.0(3)
C41A C42A C43A 121.8(4)
C44A C43A C42A 121.0(4)
C44A C43A C43B 118.2(4)
C42A C43A C43B 120.7(4)
C45A C44A C43A 118.2(4)
C44A C45A C46A 120.6(4)
C44A C45A C45B 119.5(4)
C46A C45A C45B 119.8(4)
C45A C46A C41A 122.2(4)
F41 C43B F43 106.5(4)
F41 C43B F42 105.5(4)
F43 C43B F42 105.1(4)
F41 C43B C43A 113.6(4)
F43 C43B C43A 114.1(4)
F42 C43B C43A 111.2(4)
F45 C45B F46 106.5(3)
F45 C45B F44 105.3(4)
F46 C45B F44 105.3(4)
F45 C45B C45A 113.9(3)
F46 C45B C45A 112.6(4)
F44 C45B C45A 112.5(3)

loop_
_geom_bond_atom_site_label_1
_geom_bond_atom_site_label_2
_geom_bond_distance
Mo1 N7 1.835(3)
Mo1 N3 1.946(3)
Mo1 N1 1.954(3)
Mo1 N2 1.961(3)
Mo2 N8 1.841(3)
Mo2 N4 1.956(3)
Mo2 N6 1.957(3)
Mo2 N5 1.970(3)
N7 N8 1.239(4)
Mo1 Mo2 4.9151(6)
N1 C11 1.452(5)
N1 C17 1.517(5)
C11 C16 1.396(5)
C11 C12 1.405(5)
C12 C13 1.387(6)
C13 C14 1.391(6)
C13 C131 1.506(6)
C14 C15 1.399(6)
C15 C16 1.403(6)
C15 C151 1.508(6)
C17 C173 1.518(5)
C17 C172 1.526(6)
C17 C171 1.533(5)
N2 C21 1.453(5)
N2 C27 1.506(5)
C21 C22 1.394(5)
C21 C26 1.396(6)
C22 C23 1.390(6)
C23 C24 1.396(6)
C23 C231 1.513(6)
C24 C25 1.395(6)
C25 C26 1.387(6)
C25 C251 1.506(6)
C27 C273 1.525(5)
C27 C272 1.535(5)
C27 C271 1.535(5)
N3 C31 1.457(5)
N3 C37 1.514(5)
C31 C32 1.384(6)
C31 C36 1.400(6)
C32 C33 1.415(6)
C33 C34 1.383(6)
C33 C331 1.499(7)
C34 C35 1.380(7)
C35 C36 1.407(6)
C35 C351 1.507(6)
C37 C371 1.526(5)
C37 C372 1.529(6)
C37 C373 1.530(6)
N4 C41 1.440(5)
N4 C47 1.515(5)
C41 C46 1.401(6)
C41 C42 1.405(5)
C42 C43 1.389(6)
C43 C44 1.392(6)
C43 C431 1.518(6)
C44 C45 1.391(6)
C45 C46 1.399(6)
C45 C451 1.512(6)
C47 C473 1.522(6)
C47 C472 1.528(6)
C47 C471 1.537(5)
N5 C51 1.447(5)
N5 C57 1.508(5)
C51 C56 1.396(6)
C51 C52 1.398(5)
C52 C53 1.397(6)
C53 C54 1.391(6)
C53 C531 1.499(6)
C54 C55 1.408(6)
C55 C56 1.392(6)
C55 C551 1.511(6)
C57 C573 1.526(5)
C57 C571 1.537(5)
C57 C572 1.539(5)
N6 C61 1.443(5)
N6 C67 1.504(5)
C61 C66 1.391(6)
C61 C62 1.403(6)
C62 C63 1.390(6)
C63 C64 1.378(7)
C63 C631 1.511(7)
C64 C65 1.397(7)
C65 C66 1.402(6)
C65 C651 1.505(7)
C67 C671 1.513(6)
C67 C673 1.540(5)
C67 C672 1.541(6)
B1 C11A 1.629(6)
B1 C41A 1.640(6)
B1 C31C 1.648(6)
B1 C21A 1.648(5)
C11A C16A 1.402(5)
C11A C12A 1.406(5)
C12A C13A 1.399(5)
C13A C14A 1.380(6)
C13A C13B 1.507(5)
C14A C15A 1.390(5)
C15A C16A 1.393(5)
C15A C15B 1.490(6)
C13B F16 1.319(5)
C13B F14 1.333(5)
C13B F15 1.342(5)
C15B F13A 1.306(14)
C15B F12 1.312(11)
C15B F11A 1.323(13)
C15B F12A 1.327(12)
C15B F13 1.328(10)
C15B F11 1.329(11)
C21A C26A 1.401(5)
C21A C22A 1.408(5)
C22A C23A 1.399(5)
C23A C24A 1.384(6)
C23A C23B 1.500(6)
C23B F23 1.323(6)
C23B F21 1.335(6)
C23B F22 1.336(5)
C24A C25A 1.397(6)
C25A C26A 1.396(5)
C25A C25B 1.495(6)
C25B F25A 1.301(17)
C25B F26A 1.311(16)
C25B F25 1.313(6)
C25B F24A 1.315(15)
C25B F24 1.318(6)
C25B F26 1.325(6)
C31C C32A 1.398(5)
C31C C36A 1.409(5)
C32A C33A 1.395(5)
C33A C34A 1.393(5)
C33A C33B 1.489(6)
C34A C35A 1.382(6)
C35A C36A 1.389(5)
C35A C35B 1.504(5)
C35B F36 1.332(5)
C35B F35 1.334(5)
C35B F34 1.342(5)
C33B F33 1.296(5)
C33B F32 1.314(5)
C33B F31 1.343(6)
C41A C42A 1.399(5)
C41A C46A 1.406(5)
C42A C43A 1.401(5)
C43A C44A 1.391(6)
C43A C43B 1.496(6)
C44A C45A 1.385(5)
C45A C46A 1.401(5)
C45A C45B 1.487(6)
C43B F41 1.328(5)
C43B F43 1.337(5)
C43B F42 1.358(5)
C45B F45 1.335(5)
C45B F46 1.346(5)
C45B F44 1.349(5)
